data_2202550
loop_
_publ_author_name
'Thamotharan, S.'
'Parthasarathi, V.'
'Kavali, Jyoti R.'
'Badami, Bharati'
'Schenk, Kurt J.'

_publ_section_title 4-Amino-2-(<i>p</i>-chlorophenyl)-5-methyl-3,4-dihydro-2<i>H</i>-1,2,4-triazol-3-one
_journal_issue 7
_journal_name_full 'Acta Crystallographica Section E'
_journal_page_first o964
_journal_page_last o966
_journal_paper_doi 10.1107/S1600536803012480
_journal_volume 59
_journal_year 2003
_chemical_formula_iupac 'C9 H9 Cl N4 O'
_chemical_formula_moiety 'C9 H9 Cl N4 O'
_chemical_formula_sum 'C9 H9 Cl N4 O'
_chemical_formula_weight 224.65
_chemical_melting_point 458
_chemical_name_systematic
;
4-Amino-2-(p-chlorophenyl)-5-methyl-3,4-dihydro-2H-1,2,4-triazol-3-one
;
_space_group_IT_number 2
_symmetry_cell_setting triclinic
_symmetry_space_group_name_Hall '-P 1'
_symmetry_space_group_name_H-M 'P -1'
_atom_sites_solution_hydrogens geom
_atom_sites_solution_primary direct
_atom_sites_solution_secondary difmap
_audit_creation_method SHELXL-97
_cell_angle_alpha 117.09(3)
_cell_angle_beta 90.79(3)
_cell_angle_gamma 91.89(3)
_cell_formula_units_Z 2
_cell_length_a 4.0135(8)
_cell_length_b 11.691(2)
_cell_length_c 11.986(2)
_cell_measurement_reflns_used 4074
_cell_measurement_temperature 293(2)
_cell_measurement_theta_max 27.9
_cell_measurement_theta_min 12.2
_cell_volume 500.2(2)
_computing_cell_refinement 'IPDS Software Package'
_computing_data_collection 'IPDS Software Package (Stoe & Cie, 1997)'
_computing_data_reduction 'IPDS Software Package'
_computing_molecular_graphics 'ORTEP-3 (Farrugia, 1997)'
_computing_publication_material 'SHELXL97 and PLATON (Spek, 2003)'
_computing_structure_refinement 'SHELXL97 (Sheldrick, 1997)'
_computing_structure_solution 'DIRDIF99 (Beurskens et al., 1999)'
_diffrn_ambient_temperature 293(2)
_diffrn_detector_area_resol_mean 9
_diffrn_measured_fraction_theta_full 0.869
_diffrn_measured_fraction_theta_max 0.869
_diffrn_measurement_device_type 'Stoe IPDS'
_diffrn_measurement_method 'rotation method'
_diffrn_radiation_monochromator 'Plane graphite'
_diffrn_radiation_source 'sealed LFF X-ray tube, 12 x 0.4 mm'
_diffrn_radiation_type MoK\a
_diffrn_radiation_wavelength 0.71073
_diffrn_reflns_av_R_equivalents 0.0238
_diffrn_reflns_av_sigmaI/netI 0.0196
_diffrn_reflns_limit_h_max 4
_diffrn_reflns_limit_h_min -4
_diffrn_reflns_limit_k_max 15
_diffrn_reflns_limit_k_min -15
_diffrn_reflns_limit_l_max 15
_diffrn_reflns_limit_l_min -15
_diffrn_reflns_number 4391
_diffrn_reflns_theta_full 27.82
_diffrn_reflns_theta_max 27.82
_diffrn_reflns_theta_min 3.92
_diffrn_standards_decay_% 0
_diffrn_standards_number 0
_exptl_absorpt_coefficient_mu 0.359
_exptl_absorpt_correction_type none
_exptl_crystal_colour 'translucent colourless'
_exptl_crystal_density_diffrn 1.492
_exptl_crystal_density_method 'not measured'
_exptl_crystal_description platelet
_exptl_crystal_F_000 232
_exptl_crystal_size_max 0.61
_exptl_crystal_size_mid 0.30
_exptl_crystal_size_min 0.15
_refine_diff_density_max 0.165
_refine_diff_density_min -0.168
_refine_ls_extinction_method none
_refine_ls_goodness_of_fit_ref 1.062
_refine_ls_hydrogen_treatment mixed
_refine_ls_matrix_type full
_refine_ls_number_parameters 145
_refine_ls_number_reflns 2060
_refine_ls_number_restraints 0
_refine_ls_restrained_S_all 1.062
_refine_ls_R_factor_all 0.0482
_refine_ls_R_factor_gt 0.0422
_refine_ls_shift/su_max <0.001
_refine_ls_shift/su_mean 0.000
_refine_ls_structure_factor_coef Fsqd
_refine_ls_weighting_details 'calc w = 1/[\s^2^(Fo^2^)+(0.0674P)^2^+0.0798P] where P = (Fo^2^+2Fc^2^)/3'
_refine_ls_weighting_scheme calc
_refine_ls_wR_factor_gt 0.1117
_refine_ls_wR_factor_ref 0.1173
_reflns_number_gt 1807
_reflns_number_total 2060
_reflns_threshold_expression I>2\s(I)
_cod_data_source_file cv6198.cif
_cod_data_source_block I
_cod_original_cell_volume 500.17(16)
_cod_database_code 2202550
_cod_database_fobs_code 2202550

loop_
_symmetry_equiv_pos_as_xyz
'x, y, z'
'-x, -y, -z'

loop_
_atom_site_label
_atom_site_fract_x
_atom_site_fract_y
_atom_site_fract_z
_atom_site_U_iso_or_equiv
_atom_site_adp_type
_atom_site_calc_flag
_atom_site_refinement_flags
_atom_site_occupancy
_atom_site_disorder_assembly
_atom_site_disorder_group
_atom_site_type_symbol
Cl1 1.01725(13) 0.25508(4) 0.25344(5) 0.0687(2) Uani d . 1 . . Cl
O3 0.2956(3) 0.84827(10) 0.44989(9) 0.0522(3) Uani d . 1 . . O
N1 0.5942(4) 0.74844(12) 0.14814(11) 0.0459(3) Uani d . 1 . . N
N2 0.5474(3) 0.73160(11) 0.25536(10) 0.0411(3) Uani d . 1 . . N
N4 0.3286(3) 0.90980(11) 0.28987(10) 0.0414(3) Uani d . 1 . . N
N41 0.1680(5) 1.02716(13) 0.34326(14) 0.0534(4) Uani d . 1 . . N
H411 0.311(6) 1.084(2) 0.406(2) 0.072(6) Uiso d . 1 . . H
H412 0.000(8) 1.018(3) 0.380(3) 0.086(8) Uiso d . 1 . . H
C3 0.3821(4) 0.83051(12) 0.34512(12) 0.0396(3) Uani d . 1 . . C
C5 0.4575(4) 0.85647(13) 0.17266(13) 0.0427(3) Uani d . 1 . . C
C6 0.6598(4) 0.61839(12) 0.25724(12) 0.0393(3) Uani d . 1 . . C
C7 0.7941(5) 0.52468(15) 0.14989(14) 0.0513(4) Uani d . 1 . . C
H7 0.8086 0.5368 0.0786 0.062 Uiso calc R 1 . . H
C8 0.9069(5) 0.41330(16) 0.14796(16) 0.0554(4) Uani d . 1 . . C
H8 0.9994 0.3510 0.0761 0.066 Uiso calc R 1 . . H
C9 0.8809(4) 0.39557(14) 0.25356(16) 0.0488(4) Uani d . 1 . . C
C10 0.7467(5) 0.48814(16) 0.36130(15) 0.0538(4) Uani d . 1 . . C
H10 0.7311 0.4750 0.4320 0.065 Uiso calc R 1 . . H
C11 0.6354(5) 0.60032(15) 0.36411(14) 0.0506(4) Uani d . 1 . . C
H11 0.5454 0.6628 0.4364 0.061 Uiso calc R 1 . . H
C51 0.4467(5) 0.91773(17) 0.08833(16) 0.0577(4) Uani d . 1 . . C
H511 0.5387 0.8618 0.0094 0.086 Uiso calc R 1 . . H
H512 0.5747 0.9978 0.1259 0.086 Uiso calc R 1 . . H
H513 0.2196 0.9333 0.0751 0.086 Uiso calc R 1 . . H

loop_
_atom_site_aniso_label
_atom_site_aniso_U_11
_atom_site_aniso_U_22
_atom_site_aniso_U_33
_atom_site_aniso_U_12
_atom_site_aniso_U_13
_atom_site_aniso_U_23
Cl1 0.0770(4) 0.0466(3) 0.0876(4) 0.0169(2) 0.0015(2) 0.0343(2)
O3 0.0677(8) 0.0487(6) 0.0415(5) 0.0181(5) 0.0189(5) 0.0204(4)
N1 0.0588(8) 0.0433(6) 0.0374(6) 0.0113(5) 0.0101(5) 0.0190(5)
N2 0.0517(8) 0.0361(5) 0.0352(5) 0.0101(5) 0.0086(4) 0.0154(4)
N4 0.0472(7) 0.0358(5) 0.0397(6) 0.0095(4) 0.0050(4) 0.0153(4)
N41 0.0638(10) 0.0426(7) 0.0515(7) 0.0214(6) 0.0091(6) 0.0180(6)
C3 0.0428(8) 0.0353(6) 0.0374(6) 0.0060(5) 0.0047(5) 0.0133(5)
C5 0.0481(8) 0.0401(6) 0.0389(6) 0.0055(5) 0.0033(5) 0.0169(5)
C6 0.0411(8) 0.0351(6) 0.0398(6) 0.0059(5) 0.0042(5) 0.0151(5)
C7 0.0654(11) 0.0462(8) 0.0424(7) 0.0165(6) 0.0140(6) 0.0189(6)
C8 0.0666(11) 0.0430(7) 0.0506(8) 0.0185(7) 0.0130(7) 0.0150(6)
C9 0.0486(9) 0.0381(7) 0.0596(9) 0.0067(6) 0.0010(6) 0.0217(6)
C10 0.0665(11) 0.0503(8) 0.0511(8) 0.0111(7) 0.0076(7) 0.0281(7)
C11 0.0667(11) 0.0440(7) 0.0415(7) 0.0141(6) 0.0116(6) 0.0188(6)
C51 0.0747(12) 0.0554(9) 0.0517(8) 0.0145(8) 0.0088(7) 0.0312(7)

loop_
_atom_type_symbol
_atom_type_description
_atom_type_scat_dispersion_real
_atom_type_scat_dispersion_imag
_atom_type_scat_source
C C 0.0033 0.0016 'International Tables Vol C Tables 4.2.6.8 and 6.1.1.4'
H H 0.0000 0.0000 'International Tables Vol C Tables 4.2.6.8 and 6.1.1.4'
Cl Cl 0.1484 0.1585 'International Tables Vol C Tables 4.2.6.8 and 6.1.1.4'
N N 0.0061 0.0033 'International Tables Vol C Tables 4.2.6.8 and 6.1.1.4'
O O 0.0106 0.0060 'International Tables Vol C Tables 4.2.6.8 and 6.1.1.4'

loop_
_geom_angle_atom_site_label_1
_geom_angle_atom_site_label_2
_geom_angle_atom_site_label_3
_geom_angle
_geom_angle_publ_flag
C5 N1 N2 104.81(12) yes
C3 N2 N1 111.97(11) yes
C3 N2 C6 128.90(12) ?
N1 N2 C6 119.10(11) ?
C5 N4 C3 109.34(12) yes
C5 N4 N41 124.21(13) ?
C3 N4 N41 126.46(12) ?
N4 N41 H411 105.8(16) yes
N4 N41 H412 108(2) yes
H411 N41 H412 106(2) yes
O3 C3 N2 130.39(13) ?
O3 C3 N4 126.73(13) ?
N2 C3 N4 102.89(11) yes
N1 C5 N4 110.99(13) yes
N1 C5 C51 125.64(13) ?
N4 C5 C51 123.36(14) ?
C7 C6 C11 119.98(13) ?
C7 C6 N2 118.75(13) ?
C11 C6 N2 121.28(13) ?
C8 C7 C6 120.53(15) ?
C8 C7 H7 119.7 ?
C6 C7 H7 119.7 ?
C9 C8 C7 119.31(15) ?
C9 C8 H8 120.3 ?
C7 C8 H8 120.3 ?
C8 C9 C10 120.81(14) ?
C8 C9 Cl1 120.36(13) ?
C10 C9 Cl1 118.84(13) ?
C9 C10 C11 120.16(15) ?
C9 C10 H10 119.9 ?
C11 C10 H10 119.9 ?
C10 C11 C6 119.22(14) ?
C10 C11 H11 120.4 ?
C6 C11 H11 120.4 ?
C5 C51 H511 109.5 ?
C5 C51 H512 109.5 ?
H511 C51 H512 109.5 ?
C5 C51 H513 109.5 ?
H511 C51 H513 109.5 ?
H512 C51 H513 109.5 ?

loop_
_geom_bond_atom_site_label_1
_geom_bond_atom_site_label_2
_geom_bond_site_symmetry_2
_geom_bond_distance
_geom_bond_publ_flag
Cl1 C9 . 1.7477(16) ?
O3 C3 . 1.2329(17) ?
N1 C5 . 1.3017(19) yes
N1 N2 . 1.4001(16) yes
N2 C3 . 1.3682(18) yes
N2 C6 . 1.4220(18) ?
N4 C5 . 1.3687(18) yes
N4 C3 . 1.3828(18) yes
N4 N41 . 1.4063(17) ?
N41 H411 . 0.92(2) ?
N41 H412 . 0.84(3) ?
C5 C51 . 1.482(2) ?
C6 C7 . 1.386(2) ?
C6 C11 . 1.394(2) ?
C7 C8 . 1.383(2) ?
C7 H7 . 0.9300 ?
C8 C9 . 1.377(2) ?
C8 H8 . 0.9300 ?
C9 C10 . 1.383(2) ?
C10 C11 . 1.386(2) ?
C10 H10 . 0.9300 ?
C11 H11 . 0.9300 ?
C51 H511 . 0.9600 ?
C51 H512 . 0.9600 ?
C51 H513 . 0.9600 ?

loop_
_geom_hbond_atom_site_label_D
_geom_hbond_atom_site_label_H
_geom_hbond_atom_site_label_A
_geom_hbond_site_symmetry_A
_geom_hbond_distance_DH
_geom_hbond_distance_HA
_geom_hbond_distance_DA
_geom_hbond_angle_DHA
_geom_hbond_publ_flag
N41 H411 O3 2_676 0.92(2) 2.17(2) 3.043(3) 159(2) yes
N41 H412 O3 2_576 0.84(3) 2.30(3) 2.958(2) 135(2) yes

loop_
_geom_torsion_atom_site_label_1
_geom_torsion_atom_site_label_2
_geom_torsion_atom_site_label_3
_geom_torsion_atom_site_label_4
_geom_torsion
C5 N1 N2 C3 -0.16(17)
C5 N1 N2 C6 177.82(13)
N1 N2 C3 O3 179.45(15)
C6 N2 C3 O3 1.7(3)
N1 N2 C3 N4 -0.19(15)
C6 N2 C3 N4 -177.92(13)
C5 N4 C3 O3 -179.20(15)
N41 N4 C3 O3 0.8(3)
C5 N4 C3 N2 0.46(16)
N41 N4 C3 N2 -179.57(15)
N2 N1 C5 N4 0.46(17)
N2 N1 C5 C51 178.96(15)
C3 N4 C5 N1 -0.61(18)
N41 N4 C5 N1 179.42(14)
C3 N4 C5 C51 -179.15(14)
N41 N4 C5 C51 0.9(2)
C3 N2 C6 C7 173.75(15)
N1 N2 C6 C7 -3.8(2)
C3 N2 C6 C11 -5.9(2)
N1 N2 C6 C11 176.50(14)
C11 C6 C7 C8 -0.5(3)
N2 C6 C7 C8 179.87(15)
C6 C7 C8 C9 0.8(3)
C7 C8 C9 C10 -0.6(3)
C7 C8 C9 Cl1 179.34(14)
C8 C9 C10 C11 0.2(3)
Cl1 C9 C10 C11 -179.78(14)
C9 C10 C11 C6 0.1(3)
C7 C6 C11 C10 0.0(3)
N2 C6 C11 C10 179.67(15)

loop_
_cod_related_entry_id
_cod_related_entry_database
_cod_related_entry_code
1 ChemSpider 9271399
